data_7705032
loop_
_publ_author_name
'Bakewell, Clare'

_publ_section_title
;
 Magnesium hydrides bearing sterically demanding amidinate ligands:
 synthesis, reactivity and catalytic application.
;
_journal_issue 32
_journal_name_full 'Dalton transactions (Cambridge, England : 2003)'
_journal_page_first 11354
_journal_page_last 11360
_journal_paper_doi 10.1039/d0dt02523b
_journal_volume 49
_journal_year 2020
_chemical_formula_moiety 'C59 H69 Mg N3 Si2'
_chemical_formula_sum 'C59 H69 Mg N3 Si2'
_chemical_formula_weight 900.66
_chemical_properties_physical Air-sensitive,Moisture-sensitive
_space_group_crystal_system triclinic
_space_group_IT_number 2
_space_group_name_Hall '-P 1'
_space_group_name_H-M_alt 'P -1'
_atom_sites_solution_hydrogens geom
_atom_sites_solution_primary direct
_audit_creation_date 2020-07-10
_audit_creation_method
;
Olex2 1.2
(compiled 2018.05.29 svn.r3510 for OlexSys, GUI svn.r5506)
;
_audit_update_record
;
2020-07-16 deposited with the CCDC.	2020-08-04 downloaded from the CCDC.
;
_cell_angle_alpha 97.5417(18)
_cell_angle_beta 99.133(2)
_cell_angle_gamma 116.233(3)
_cell_formula_units_Z 2
_cell_length_a 12.3496(3)
_cell_length_b 12.7732(3)
_cell_length_c 19.2070(4)
_cell_measurement_reflns_used 22460
_cell_measurement_temperature 150.00(10)
_cell_measurement_theta_max 73.1540
_cell_measurement_theta_min 4.0560
_cell_volume 2612.97(13)
_computing_cell_refinement 'CrysAlisPro 1.171.39.46 (Rigaku OD, 2018)'
_computing_data_collection 'CrysAlisPro 1.171.39.46 (Rigaku OD, 2018)'
_computing_data_reduction 'CrysAlisPro 1.171.39.46 (Rigaku OD, 2018)'
_computing_molecular_graphics 'Olex2 (Dolomanov et al., 2009)'
_computing_publication_material 'Olex2 (Dolomanov et al., 2009)'
_computing_structure_refinement 'ShelXL (Sheldrick, 2015)'
_computing_structure_solution 'ShelXS (Sheldrick, 2008)'
_diffrn_ambient_environment N~2~
_diffrn_ambient_temperature 150.00(10)
_diffrn_detector 'CCD plate'
_diffrn_detector_area_resol_mean 5.2031
_diffrn_detector_type Atlas
_diffrn_measured_fraction_theta_full 0.999
_diffrn_measured_fraction_theta_max 0.982
_diffrn_measurement_details
;
List of Runs (angles in degrees, time in seconds):

  # Type    Start    End  Width  t~exp~   \w     \q     \k     \f   Frames
#--------------------------------------------------------------------------
  1  \w   -112.00 -10.00   1.00    1.00    --  -42.62 -77.00 -90.00  102
  2  \w   -117.00 -10.00   1.00    1.00    --  -42.62 -77.00  60.00  107
  3  \w    -74.00 -17.00   1.00    1.00    --  -42.62 -77.00 150.00   57
  4  \w    -65.00  29.00   1.00    1.00    --  -42.62  57.00-180.00   94
  5  \w    -50.00 -14.00   1.00    1.00    --  -42.62 -57.00 150.00   36
  6  \w    -68.00  26.00   1.00    1.00    --  -42.62  57.00 -30.00   94
  7  \w    -95.00 -21.00   1.00    1.00    --  -42.62 -38.00 -90.00   74
  8  \w    -42.00 -11.00   1.00    1.00    --  -42.62 -77.00-150.00   31
  9  \w   -118.00 -80.00   1.00    1.00    --  -42.62 -77.00-150.00   38
 10  \w    -58.00 -10.00   1.00    1.00    --  -42.62 -77.00 -30.00   48
 11  \w   -117.00 -85.00   1.00    1.00    --  -42.62 -77.00 150.00   32
 12  \w     25.00  75.00   1.00    1.00    --   42.62-125.00 -90.00   50
 13  \w      2.00  71.00   1.00    1.00    --   42.62 -99.00  60.00   69
 14  \w      7.00  32.00   1.00    1.00    --   42.62  87.00 -19.06   25
 15  \w     33.00 116.00   1.00    3.94    --  106.06-125.00  30.00   83
 16  \w     73.00  99.00   1.00    3.94    --  106.06  77.00   0.00   26
 17  \w     30.00 139.00   1.00    3.94    --  106.06 -77.00  30.00  109
 18  \w     77.00 138.00   1.00    3.94    --  106.06  61.00 150.00   61
 19  \w     73.00 102.00   1.00    3.94    --  106.06  77.00  60.00   29
 20  \w     75.00 101.00   1.00    3.94    --  106.06  71.00  20.79   26
 21  \w     73.00 177.00   1.00    3.94    --  106.06  77.00  81.76  104
 22  \w     73.00 175.00   1.00    3.94    --  106.06  77.00-150.00  102
 23  \w    103.00 133.00   1.00    3.94    --  106.06  77.00 120.00   30
 24  \w     73.00 101.00   1.00    3.94    --  106.06  77.00 -30.00   28
 25  \w     77.00 141.00   1.00    3.94    --  106.06  61.00 -30.00   64
 26  \w    146.00 172.00   1.00    3.94    --  106.06  61.00 150.00   26
 27  \w     77.00 102.00   1.00    3.94    --  106.06  61.00 120.00   25
 28  \w     30.00 135.00   1.00    3.94    --  106.06 -77.00-180.00  105
 29  \w     73.00  99.00   1.00    3.94    --  106.06  77.00  30.00   26
 30  \w    108.00 140.00   1.00    3.94    --  106.06  77.00  30.00   32
 31  \w     78.00 103.00   1.00    3.94    --  106.06  61.00-150.00   25
 32  \w    127.00 154.00   1.00    3.94    --  106.06  61.00 -78.03   27
 33  \w     73.00  99.00   1.00    3.94    --  106.06  77.00 150.00   26
 34  \w     77.00 105.00   1.00    3.94    --  106.06  61.00 -90.00   28
 35  \w     73.00  98.00   1.00    3.94    --  106.06  77.00-180.00   25
 36  \w    111.00 178.00   1.00    3.94    --  106.06  77.00-120.00   67
 37  \w     77.00 166.00   1.00    3.94    --  106.06  61.00-180.00   89
 38  \w     77.00 175.00   1.00    3.94    --  106.06  61.00 -60.00   98
 39  \w     73.00  98.00   1.00    3.94    --  106.06  77.00 -60.00   25
 40  \w     73.00  98.00   1.00    3.94    --  106.06  77.00-120.00   25
 41  \w     88.00 117.00   1.00    3.94    --  106.06-125.00-180.00   29
 42  \w     73.00  99.00   1.00    3.94    --  106.06  77.00 120.00   26
 43  \w     77.00 103.00   1.00    3.94    --  106.06  61.00-120.00   26
 44  \w    143.00 174.00   1.00    3.94    --  106.06  77.00  30.00   31
 45  \w     77.00 172.00   1.00    3.94    --  106.06  61.00  60.00   95
 46  \w     78.00 103.00   1.00    3.94    --  106.06  61.00 -78.03   25
 47  \w     75.00 177.00   1.00    3.94    --  106.06  71.00  -6.10  102
;
_diffrn_measurement_device 'four-circle diffractometer'
_diffrn_measurement_device_type 'SuperNova, Dual, Cu at home/near, Atlas'
_diffrn_measurement_method '\w scans'
_diffrn_orient_matrix_type 'CrysAlisPro convention (1999,Acta A55,543-557)'
_diffrn_orient_matrix_UB_11 -0.0728189000
_diffrn_orient_matrix_UB_12 -0.0701146000
_diffrn_orient_matrix_UB_13 -0.0782099000
_diffrn_orient_matrix_UB_21 -0.0775515000
_diffrn_orient_matrix_UB_22 -0.1102504000
_diffrn_orient_matrix_UB_23 0.0284059000
_diffrn_orient_matrix_UB_31 -0.0961508000
_diffrn_orient_matrix_UB_32 0.0446486000
_diffrn_orient_matrix_UB_33 0.0059958000
_diffrn_radiation_monochromator mirror
_diffrn_radiation_probe x-ray
_diffrn_radiation_type CuK\a
_diffrn_radiation_wavelength 1.54184
_diffrn_reflns_av_R_equivalents 0.0307
_diffrn_reflns_av_unetI/netI 0.0248
_diffrn_reflns_Laue_measured_fraction_full 0.999
_diffrn_reflns_Laue_measured_fraction_max 0.982
_diffrn_reflns_limit_h_max 14
_diffrn_reflns_limit_h_min -15
_diffrn_reflns_limit_k_max 15
_diffrn_reflns_limit_k_min -15
_diffrn_reflns_limit_l_max 23
_diffrn_reflns_limit_l_min -23
_diffrn_reflns_number 41210
_diffrn_reflns_point_group_measured_fraction_full 0.999
_diffrn_reflns_point_group_measured_fraction_max 0.982
_diffrn_reflns_theta_full 67.684
_diffrn_reflns_theta_max 73.514
_diffrn_reflns_theta_min 3.962
_diffrn_source 'micro-focus sealed X-ray tube'
_diffrn_source_type 'SuperNova (Cu) X-ray Source'
_exptl_absorpt_coefficient_mu 1.027
_exptl_absorpt_correction_T_max 1.000
_exptl_absorpt_correction_T_min 0.677
_exptl_absorpt_correction_type gaussian
_exptl_absorpt_process_details
;
CrysAlisPro 1.171.39.46 (Rigaku Oxford Diffraction, 2018)
Numerical absorption correction based on gaussian integration over
			a multifaceted crystal model
Empirical absorption correction using spherical harmonics,
 implemented in SCALE3 ABSPACK scaling algorithm.
;
_exptl_crystal_colour colourless
_exptl_crystal_colour_primary colourless
_exptl_crystal_density_diffrn 1.145
_exptl_crystal_description block
_exptl_crystal_F_000 968
_exptl_crystal_recrystallization_method 'Re-crystallisation from solvent: Toluene/hexane'
_exptl_crystal_size_max 0.169
_exptl_crystal_size_mid 0.123
_exptl_crystal_size_min 0.107
_refine_diff_density_max 0.275
_refine_diff_density_min -0.240
_refine_diff_density_rms 0.043
_refine_ls_extinction_method none
_refine_ls_goodness_of_fit_ref 1.101
_refine_ls_hydrogen_treatment constr
_refine_ls_matrix_type full
_refine_ls_number_parameters 598
_refine_ls_number_reflns 10353
_refine_ls_number_restraints 0
_refine_ls_restrained_S_all 1.101
_refine_ls_R_factor_all 0.0450
_refine_ls_R_factor_gt 0.0385
_refine_ls_shift/su_max 0.001
_refine_ls_shift/su_mean 0.000
_refine_ls_structure_factor_coef Fsqd
_refine_ls_weighting_details 'w=1/[\s^2^(Fo^2^)+(0.1000P)^2^] where P=(Fo^2^+2Fc^2^)/3'
_refine_ls_weighting_scheme calc
_refine_ls_wR_factor_gt 0.1285
_refine_ls_wR_factor_ref 0.1381
_reflns_Friedel_coverage 0.000
_reflns_number_gt 9018
_reflns_number_total 10353
_reflns_threshold_expression 'I > 2\s(I)'
_cod_data_source_file d0dt02523b2.cif
_cod_data_source_block xstr0963
_cod_depositor_comments 'Adding full bibliography for 7705030--7705034.cif.'
_cod_original_cell_volume 2612.97(12)
_cod_database_code 7705032
_shelx_shelxl_version_number 2018/3
_chemical_oxdiff_formula 'Mg Si2 C59 H69 N3'
_chemical_oxdiff_usercomment CB-049
_shelx_space_group_comment
;
The symmetry employed for this shelxl refinement is uniquely defined
by the following loop, which should always be used as a source of
symmetry information in preference to the above space-group names.
They are only intended as comments.
;
_reflns_odcompleteness_completeness 99.94
_reflns_odcompleteness_iscentric 1
_reflns_odcompleteness_theta 66.97
_olex2_refinement_description
;
1. Fixed Uiso
 At 1.2 times of:
  All C(H) groups
 At 1.5 times of:
  All C(H,H,H) groups
2.a Ternary CH refined with riding coordinates:
 C41(H41), C28(H28), C10(H10), C7(H7)
2.b Aromatic/amide H refined with riding coordinates:
 C23(H23), C25(H25), C19(H19), C53(H53), C47(H47), C36(H36), C32(H32), C5(H5),
 C3(H3), C30(H30), C34(H34), C33(H33), C52(H52), C49(H49), C18(H18), C15(H15),
 C51(H51), C46(H46), C40(H40), C50(H50), C4(H4), C37(H37), C31(H31), C16(H16),
 C45(H45), C43(H43), C38(H38), C39(H39), C44(H44)
2.c Idealised Me refined as rotating group:
 C27(H27a,H27b,H27c), C54(H54a,H54b,H54c), C12(H12a,H12b,H12c), C11(H11a,H11b,
 H11c), C20(H20a,H20b,H20c), C57(H57a,H57b,H57c), C55(H55a,H55b,H55c), C8(H8a,
 H8b,H8c), C9(H9a,H9b,H9c), C59(H59a,H59b,H59c), C56(H56a,H56b,H56c), C58(H58a,
 H58b,H58c)
;
_olex2_submission_special_instructions 'No special instructions were received'
_oxdiff_exptl_absorpt_empirical_details
;
Empirical correction (ABSPACK) includes:
- Absorption correction using spherical harmonics
- Frame scaling
;
_oxdiff_exptl_absorpt_empirical_full_max 1.332
_oxdiff_exptl_absorpt_empirical_full_min 0.762

loop_
_space_group_symop_operation_xyz
'x, y, z'
'-x, -y, -z'

loop_
_atom_site_label
_atom_site_type_symbol
_atom_site_fract_x
_atom_site_fract_y
_atom_site_fract_z
_atom_site_U_iso_or_equiv
_atom_site_adp_type
_atom_site_occupancy
_atom_site_site_symmetry_order
_atom_site_calc_flag
_atom_site_refinement_flags_posn
_atom_site_refinement_flags_adp
_atom_site_refinement_flags_occupancy
_atom_site_disorder_assembly
_atom_site_disorder_group
Si1 Si 0.59783(3) 0.69261(3) 0.33452(2) 0.02481(11) Uani 1 1 d . . . . .
Si2 Si 0.42518(4) 0.79840(3) 0.29626(2) 0.02757(11) Uani 1 1 d . . . . .
Mg1 Mg 0.30834(4) 0.52766(4) 0.30062(2) 0.02134(12) Uani 1 1 d . . . . .
N2 N 0.11862(10) 0.41111(9) 0.26422(5) 0.0185(2) Uani 1 1 d . . . . .
N1 N 0.26092(10) 0.36003(9) 0.23817(6) 0.0201(2) Uani 1 1 d . . . . .
N3 N 0.45454(10) 0.68401(9) 0.31199(6) 0.0228(2) Uani 1 1 d . . . . .
C21 C 0.00077(11) 0.38736(10) 0.27737(6) 0.0179(2) Uani 1 1 d . . . . .
C22 C -0.09452(12) 0.38548(11) 0.22574(6) 0.0189(2) Uani 1 1 d . . . . .
C13 C 0.14047(12) 0.32508(11) 0.23250(6) 0.0179(2) Uani 1 1 d . . . . .
C14 C 0.03889(12) 0.20222(11) 0.19260(7) 0.0200(3) Uani 1 1 d . . . . .
C41 C 0.08527(12) 0.36094(11) 0.39878(6) 0.0208(3) Uani 1 1 d . . . . .
H41 H 0.110399 0.308422 0.371701 0.025 Uiso 1 1 calc R . . . .
C23 C -0.20895(12) 0.35692(11) 0.24269(7) 0.0209(3) Uani 1 1 d . . . . .
H23 H -0.272633 0.355139 0.208573 0.025 Uiso 1 1 calc R . . . .
C26 C -0.01899(12) 0.36375(10) 0.34550(6) 0.0190(2) Uani 1 1 d . . . . .
C25 C -0.13351(12) 0.33669(11) 0.36001(6) 0.0207(3) Uani 1 1 d . . . . .
H25 H -0.145913 0.321874 0.404988 0.025 Uiso 1 1 calc R . . . .
C29 C -0.19347(12) 0.32371(11) 0.09099(6) 0.0214(3) Uani 1 1 d . . . . .
C48 C 0.19990(12) 0.48266(12) 0.42515(6) 0.0212(3) Uani 1 1 d . . . . .
C2 C 0.28864(12) 0.17952(11) 0.23276(7) 0.0233(3) Uani 1 1 d . . . . .
C24 C -0.23069(12) 0.33111(11) 0.30885(7) 0.0211(3) Uani 1 1 d . . . . .
C19 C -0.05727(13) 0.13458(11) 0.22312(7) 0.0233(3) Uani 1 1 d . . . . .
H19 H -0.058472 0.165707 0.269394 0.028 Uiso 1 1 calc R . . . .
C1 C 0.30606(12) 0.28400(11) 0.20835(7) 0.0212(3) Uani 1 1 d . . . . .
C28 C -0.07663(12) 0.40891(11) 0.15122(6) 0.0200(3) Uani 1 1 d . . . . .
H28 H -0.010683 0.389931 0.142186 0.024 Uiso 1 1 calc R . . . .
C10 C 0.23120(13) 0.14823(12) 0.29650(7) 0.0251(3) Uani 1 1 d . . . . .
H10 H 0.191827 0.198698 0.306092 0.030 Uiso 1 1 calc R . . . .
C7 C 0.40020(14) 0.43641(13) 0.13362(8) 0.0306(3) Uani 1 1 d . . . . .
H7 H 0.419969 0.496520 0.177564 0.037 Uiso 1 1 calc R . . . .
C35 C -0.03276(12) 0.53867(12) 0.14638(7) 0.0228(3) Uani 1 1 d . . . . .
C27 C -0.35700(13) 0.29253(13) 0.32409(8) 0.0283(3) Uani 1 1 d . . . . .
H27A H -0.411338 0.297511 0.284478 0.043 Uiso 1 1 calc GR . . . .
H27B H -0.349402 0.344076 0.367768 0.043 Uiso 1 1 calc GR . . . .
H27C H -0.390817 0.211391 0.329741 0.043 Uiso 1 1 calc GR . . . .
C42 C 0.04636(12) 0.30749(12) 0.46334(7) 0.0231(3) Uani 1 1 d . . . . .
C6 C 0.37570(13) 0.31966(13) 0.15634(7) 0.0256(3) Uani 1 1 d . . . . .
C53 C 0.31750(13) 0.49022(13) 0.44347(7) 0.0264(3) Uani 1 1 d . . . . .
H53 H 0.326202 0.421417 0.433906 0.032 Uiso 1 1 calc R . . . .
C47 C 0.08129(14) 0.37769(13) 0.53253(7) 0.0268(3) Uani 1 1 d . . . . .
H47 H 0.129109 0.460363 0.540485 0.032 Uiso 1 1 calc R . . . .
C36 C -0.07551(13) 0.61051(12) 0.18074(7) 0.0272(3) Uani 1 1 d . . . . .
H36 H -0.126799 0.581872 0.211857 0.033 Uiso 1 1 calc R . . . .
C32 C -0.40042(14) 0.16009(14) -0.02012(7) 0.0326(3) Uani 1 1 d . . . . .
H32 H -0.468767 0.105926 -0.057364 0.039 Uiso 1 1 calc R . . . .
C17 C -0.15331(14) -0.02818(12) 0.11651(8) 0.0299(3) Uani 1 1 d . . . . .
C5 C 0.42022(15) 0.24516(15) 0.12664(7) 0.0322(3) Uani 1 1 d . . . . .
H5 H 0.466300 0.267375 0.092303 0.039 Uiso 1 1 calc R . . . .
C3 C 0.33277(15) 0.10715(13) 0.20038(8) 0.0309(3) Uani 1 1 d . . . . .
H3 H 0.318815 0.036333 0.214635 0.037 Uiso 1 1 calc R . . . .
C30 C -0.26427(14) 0.36231(13) 0.04869(7) 0.0272(3) Uani 1 1 d . . . . .
H30 H -0.242581 0.443278 0.057082 0.033 Uiso 1 1 calc R . . . .
C34 C -0.22885(14) 0.20220(13) 0.07697(8) 0.0311(3) Uani 1 1 d . . . . .
H34 H -0.183161 0.174623 0.105183 0.037 Uiso 1 1 calc R . . . .
C33 C -0.33108(16) 0.12107(13) 0.02166(8) 0.0352(3) Uani 1 1 d . . . . .
H33 H -0.352745 0.040099 0.012832 0.042 Uiso 1 1 calc R . . . .
C52 C 0.42219(14) 0.60050(15) 0.47608(8) 0.0330(3) Uani 1 1 d . . . . .
H52 H 0.500155 0.604709 0.488484 0.040 Uiso 1 1 calc R . . . .
C49 C 0.19036(13) 0.58758(12) 0.43836(7) 0.0268(3) Uani 1 1 d . . . . .
H49 H 0.112930 0.584289 0.425202 0.032 Uiso 1 1 calc R . . . .
C18 C -0.15125(14) 0.02155(12) 0.18560(8) 0.0282(3) Uani 1 1 d . . . . .
H18 H -0.214065 -0.021609 0.207325 0.034 Uiso 1 1 calc R . . . .
C15 C 0.03728(13) 0.15196(13) 0.12332(8) 0.0297(3) Uani 1 1 d . . . . .
H15 H 0.100423 0.194402 0.101601 0.036 Uiso 1 1 calc R . . . .
C51 C 0.41044(14) 0.70356(13) 0.49002(7) 0.0320(3) Uani 1 1 d . . . . .
H51 H 0.480220 0.776768 0.512177 0.038 Uiso 1 1 calc R . . . .
C46 C 0.04606(15) 0.32664(15) 0.59055(8) 0.0327(3) Uani 1 1 d . . . . .
H46 H 0.070153 0.375252 0.636588 0.039 Uiso 1 1 calc R . . . .
C40 C 0.04526(15) 0.58455(13) 0.10092(8) 0.0318(3) Uani 1 1 d . . . . .
H40 H 0.074691 0.537709 0.077560 0.038 Uiso 1 1 calc R . . . .
C50 C 0.29476(15) 0.69739(13) 0.47094(7) 0.0306(3) Uani 1 1 d . . . . .
H50 H 0.286657 0.766612 0.479861 0.037 Uiso 1 1 calc R . . . .
C4 C 0.39706(16) 0.13906(15) 0.14734(8) 0.0353(3) Uani 1 1 d . . . . .
H4 H 0.424690 0.089149 0.125608 0.042 Uiso 1 1 calc R . . . .
C54 C 0.58148(15) 0.54118(14) 0.33982(9) 0.0358(3) Uani 1 1 d . . . . .
H54A H 0.531935 0.510008 0.373245 0.054 Uiso 1 1 calc GR . . . .
H54B H 0.662367 0.547859 0.356137 0.054 Uiso 1 1 calc GR . . . .
H54C H 0.541752 0.488021 0.292783 0.054 Uiso 1 1 calc GR . . . .
C37 C -0.04231(16) 0.72462(13) 0.16900(9) 0.0342(3) Uani 1 1 d . . . . .
H37 H -0.072448 0.771340 0.191731 0.041 Uiso 1 1 calc R . . . .
C31 C -0.36770(14) 0.28026(14) -0.00630(8) 0.0321(3) Uani 1 1 d . . . . .
H31 H -0.415120 0.306861 -0.033940 0.038 Uiso 1 1 calc R . . . .
C16 C -0.05791(15) 0.03877(14) 0.08620(8) 0.0359(4) Uani 1 1 d . . . . .
H16 H -0.057327 0.007365 0.039834 0.043 Uiso 1 1 calc R . . . .
C45 C -0.02432(16) 0.20438(17) 0.57960(9) 0.0409(4) Uani 1 1 d . . . . .
H45 H -0.048843 0.170119 0.617973 0.049 Uiso 1 1 calc R . . . .
C43 C -0.02314(17) 0.18398(14) 0.45313(9) 0.0387(4) Uani 1 1 d . . . . .
H43 H -0.046340 0.135086 0.407283 0.046 Uiso 1 1 calc R . . . .
C12 C 0.13111(16) 0.01783(13) 0.28191(10) 0.0375(4) Uani 1 1 d . . . . .
H12A H 0.070744 -0.001210 0.237662 0.056 Uiso 1 1 calc GR . . . .
H12B H 0.090873 0.006228 0.321198 0.056 Uiso 1 1 calc GR . . . .
H12C H 0.168752 -0.033580 0.277697 0.056 Uiso 1 1 calc GR . . . .
C38 C 0.03543(17) 0.76911(14) 0.12363(9) 0.0397(4) Uani 1 1 d . . . . .
H38 H 0.057582 0.845553 0.115914 0.048 Uiso 1 1 calc R . . . .
C11 C 0.33363(16) 0.17924(16) 0.36395(8) 0.0380(4) Uani 1 1 d . . . . .
H11A H 0.371435 0.128447 0.356977 0.057 Uiso 1 1 calc GR . . . .
H11B H 0.298257 0.167226 0.405112 0.057 Uiso 1 1 calc GR . . . .
H11C H 0.395509 0.261503 0.372117 0.057 Uiso 1 1 calc GR . . . .
C39 C 0.07994(17) 0.69943(15) 0.08987(9) 0.0400(4) Uani 1 1 d . . . . .
H39 H 0.132986 0.729251 0.059811 0.048 Uiso 1 1 calc R . . . .
C20 C -0.25605(17) -0.15080(14) 0.07599(10) 0.0420(4) Uani 1 1 d . . . . .
H20A H -0.229500 -0.209735 0.082791 0.063 Uiso 1 1 calc GR . . . .
H20B H -0.275076 -0.152144 0.025337 0.063 Uiso 1 1 calc GR . . . .
H20C H -0.328918 -0.168520 0.094083 0.063 Uiso 1 1 calc GR . . . .
C57 C 0.5135(2) 0.93955(16) 0.36996(12) 0.0578(6) Uani 1 1 d . . . . .
H57A H 0.503747 0.920321 0.416007 0.087 Uiso 1 1 calc GR . . . .
H57B H 0.481603 0.994224 0.361524 0.087 Uiso 1 1 calc GR . . . .
H57C H 0.600133 0.976062 0.369931 0.087 Uiso 1 1 calc GR . . . .
C55 C 0.69956(15) 0.79749(15) 0.42385(10) 0.0417(4) Uani 1 1 d . . . . .
H55A H 0.713136 0.877174 0.422576 0.062 Uiso 1 1 calc GR . . . .
H55B H 0.778023 0.796968 0.432635 0.062 Uiso 1 1 calc GR . . . .
H55C H 0.659411 0.771835 0.461897 0.062 Uiso 1 1 calc GR . . . .
C8 C 0.28530(18) 0.42545(16) 0.08241(9) 0.0427(4) Uani 1 1 d . . . . .
H8A H 0.263223 0.367033 0.038606 0.064 Uiso 1 1 calc GR . . . .
H8B H 0.303486 0.501638 0.071155 0.064 Uiso 1 1 calc GR . . . .
H8C H 0.217182 0.400823 0.105379 0.064 Uiso 1 1 calc GR . . . .
C9 C 0.51157(19) 0.48378(18) 0.09957(11) 0.0484(4) Uani 1 1 d . . . . .
H9A H 0.582902 0.489074 0.131494 0.073 Uiso 1 1 calc GR . . . .
H9B H 0.529159 0.561799 0.091714 0.073 Uiso 1 1 calc GR . . . .
H9C H 0.492552 0.430192 0.054118 0.073 Uiso 1 1 calc GR . . . .
C59 C 0.25623(17) 0.75042(16) 0.28816(10) 0.0424(4) Uani 1 1 d . . . . .
H59A H 0.207356 0.671078 0.257967 0.064 Uiso 1 1 calc GR . . . .
H59B H 0.234857 0.804903 0.267009 0.064 Uiso 1 1 calc GR . . . .
H59C H 0.239722 0.750644 0.335352 0.064 Uiso 1 1 calc GR . . . .
C44 C -0.05840(18) 0.13268(16) 0.51089(10) 0.0481(5) Uani 1 1 d . . . . .
H44 H -0.105015 0.049932 0.503329 0.058 Uiso 1 1 calc R . . . .
C56 C 0.69479(18) 0.7446(2) 0.26798(11) 0.0531(5) Uani 1 1 d . . . . .
H56A H 0.646373 0.699619 0.219924 0.080 Uiso 1 1 calc GR . . . .
H56B H 0.766490 0.732648 0.279151 0.080 Uiso 1 1 calc GR . . . .
H56C H 0.721153 0.828244 0.270792 0.080 Uiso 1 1 calc GR . . . .
C58 C 0.4595(3) 0.8420(2) 0.21024(13) 0.0643(6) Uani 1 1 d . . . . .
H58A H 0.546850 0.872093 0.213256 0.096 Uiso 1 1 calc GR . . . .
H58B H 0.436701 0.903071 0.202584 0.096 Uiso 1 1 calc GR . . . .
H58C H 0.412762 0.773218 0.170576 0.096 Uiso 1 1 calc GR . . . .

loop_
_atom_site_aniso_label
_atom_site_aniso_U_11
_atom_site_aniso_U_22
_atom_site_aniso_U_33
_atom_site_aniso_U_23
_atom_site_aniso_U_13
_atom_site_aniso_U_12
Si1 0.01892(19) 0.02326(18) 0.02786(19) 0.00497(14) 0.00416(14) 0.00693(15)
Si2 0.0301(2) 0.02259(19) 0.0296(2) 0.00939(14) 0.00468(15) 0.01201(16)
Mg1 0.0176(2) 0.0180(2) 0.0251(2) 0.00193(16) 0.00325(16) 0.00699(17)
N2 0.0167(5) 0.0192(5) 0.0194(5) 0.0028(4) 0.0042(4) 0.0088(4)
N1 0.0176(5) 0.0196(5) 0.0231(5) 0.0032(4) 0.0044(4) 0.0096(4)
N3 0.0209(5) 0.0194(5) 0.0243(5) 0.0046(4) 0.0032(4) 0.0070(4)
C21 0.0175(6) 0.0164(5) 0.0189(5) 0.0015(4) 0.0041(4) 0.0079(5)
C22 0.0192(6) 0.0183(5) 0.0182(5) 0.0030(4) 0.0037(4) 0.0086(5)
C13 0.0190(6) 0.0196(6) 0.0156(5) 0.0051(4) 0.0041(4) 0.0091(5)
C14 0.0180(6) 0.0190(6) 0.0219(6) 0.0022(4) 0.0011(5) 0.0095(5)
C41 0.0206(6) 0.0237(6) 0.0183(5) 0.0026(4) 0.0024(5) 0.0119(5)
C23 0.0187(6) 0.0234(6) 0.0209(6) 0.0044(4) 0.0027(5) 0.0111(5)
C26 0.0192(6) 0.0180(5) 0.0176(5) 0.0012(4) 0.0019(4) 0.0086(5)
C25 0.0219(6) 0.0216(6) 0.0173(5) 0.0033(4) 0.0053(5) 0.0093(5)
C29 0.0216(6) 0.0262(6) 0.0171(5) 0.0055(5) 0.0058(5) 0.0115(5)
C48 0.0197(6) 0.0282(6) 0.0150(5) 0.0051(5) 0.0035(4) 0.0109(5)
C2 0.0200(6) 0.0221(6) 0.0240(6) -0.0004(5) 0.0001(5) 0.0100(5)
C24 0.0187(6) 0.0219(6) 0.0225(6) 0.0040(4) 0.0052(5) 0.0096(5)
C19 0.0252(7) 0.0202(6) 0.0225(6) 0.0049(5) 0.0043(5) 0.0096(5)
C1 0.0173(6) 0.0231(6) 0.0199(5) -0.0009(4) 0.0004(5) 0.0096(5)
C28 0.0192(6) 0.0232(6) 0.0179(5) 0.0041(4) 0.0037(5) 0.0107(5)
C10 0.0256(7) 0.0237(6) 0.0276(6) 0.0065(5) 0.0047(5) 0.0135(5)
C7 0.0319(7) 0.0334(7) 0.0272(6) 0.0085(5) 0.0110(6) 0.0142(6)
C35 0.0205(6) 0.0244(6) 0.0195(5) 0.0045(5) 0.0016(5) 0.0086(5)
C27 0.0210(7) 0.0377(7) 0.0298(7) 0.0118(6) 0.0096(5) 0.0147(6)
C42 0.0186(6) 0.0277(6) 0.0240(6) 0.0088(5) 0.0027(5) 0.0119(5)
C6 0.0216(6) 0.0317(7) 0.0211(6) 0.0019(5) 0.0029(5) 0.0124(5)
C53 0.0212(6) 0.0358(7) 0.0231(6) 0.0077(5) 0.0034(5) 0.0148(6)
C47 0.0286(7) 0.0301(7) 0.0258(6) 0.0093(5) 0.0074(5) 0.0164(6)
C36 0.0267(7) 0.0254(6) 0.0260(6) 0.0052(5) 0.0066(5) 0.0095(5)
C32 0.0266(7) 0.0341(7) 0.0229(6) 0.0041(5) -0.0006(5) 0.0049(6)
C17 0.0252(7) 0.0226(6) 0.0337(7) -0.0017(5) -0.0025(6) 0.0096(6)
C5 0.0319(8) 0.0455(8) 0.0228(6) 0.0016(6) 0.0078(6) 0.0229(7)
C3 0.0334(8) 0.0285(7) 0.0325(7) 0.0009(5) 0.0022(6) 0.0196(6)
C30 0.0279(7) 0.0282(7) 0.0243(6) 0.0056(5) 0.0017(5) 0.0138(6)
C34 0.0323(8) 0.0266(7) 0.0294(7) 0.0069(5) -0.0018(6) 0.0126(6)
C33 0.0383(8) 0.0239(7) 0.0325(7) 0.0042(5) 0.0000(6) 0.0086(6)
C52 0.0195(6) 0.0457(8) 0.0274(7) 0.0089(6) 0.0002(5) 0.0115(6)
C49 0.0226(7) 0.0284(7) 0.0272(6) 0.0044(5) 0.0038(5) 0.0113(6)
C18 0.0262(7) 0.0219(6) 0.0312(7) 0.0073(5) 0.0043(5) 0.0073(5)
C15 0.0216(7) 0.0327(7) 0.0284(7) -0.0025(5) 0.0067(5) 0.0096(6)
C51 0.0261(7) 0.0332(7) 0.0210(6) 0.0036(5) -0.0004(5) 0.0032(6)
C46 0.0363(8) 0.0448(8) 0.0261(7) 0.0138(6) 0.0104(6) 0.0245(7)
C40 0.0337(8) 0.0307(7) 0.0298(7) 0.0078(6) 0.0124(6) 0.0124(6)
C50 0.0350(8) 0.0271(7) 0.0251(6) 0.0033(5) 0.0069(6) 0.0115(6)
C4 0.0394(8) 0.0409(8) 0.0316(7) -0.0034(6) 0.0057(6) 0.0281(7)
C54 0.0291(7) 0.0328(7) 0.0446(8) 0.0057(6) 0.0000(6) 0.0176(6)
C37 0.0357(8) 0.0253(7) 0.0404(8) 0.0059(6) 0.0080(6) 0.0144(6)
C31 0.0288(7) 0.0382(8) 0.0260(7) 0.0074(6) -0.0013(6) 0.0155(6)
C16 0.0296(8) 0.0361(8) 0.0310(7) -0.0106(6) 0.0029(6) 0.0125(7)
C45 0.0370(8) 0.0521(10) 0.0379(8) 0.0275(7) 0.0118(7) 0.0192(8)
C43 0.0426(9) 0.0275(7) 0.0309(7) 0.0060(6) -0.0012(6) 0.0072(7)
C12 0.0380(9) 0.0266(7) 0.0494(9) 0.0140(6) 0.0116(7) 0.0148(7)
C38 0.0472(9) 0.0250(7) 0.0425(8) 0.0132(6) 0.0109(7) 0.0118(7)
C11 0.0363(8) 0.0524(9) 0.0263(7) 0.0081(6) 0.0036(6) 0.0233(8)
C39 0.0455(9) 0.0346(8) 0.0381(8) 0.0154(6) 0.0196(7) 0.0124(7)
C20 0.0353(8) 0.0262(7) 0.0449(9) -0.0068(6) -0.0051(7) 0.0066(7)
C57 0.0641(13) 0.0275(8) 0.0695(13) -0.0001(8) -0.0085(10) 0.0221(9)
C55 0.0242(7) 0.0393(8) 0.0460(9) -0.0059(7) -0.0046(7) 0.0102(7)
C8 0.0454(10) 0.0447(9) 0.0392(8) 0.0174(7) 0.0045(7) 0.0222(8)
C9 0.0513(11) 0.0527(10) 0.0497(10) 0.0226(8) 0.0295(9) 0.0234(9)
C59 0.0377(9) 0.0448(9) 0.0523(10) 0.0179(8) 0.0062(7) 0.0257(8)
C44 0.0464(10) 0.0329(8) 0.0469(9) 0.0195(7) 0.0022(8) 0.0035(7)
C56 0.0366(9) 0.0702(13) 0.0541(11) 0.0282(10) 0.0230(8) 0.0190(9)
C58 0.0824(16) 0.0863(16) 0.0654(13) 0.0555(13) 0.0405(12) 0.0578(14)

loop_
_atom_type_symbol
_atom_type_description
_atom_type_scat_dispersion_real
_atom_type_scat_dispersion_imag
_atom_type_scat_source
C C 0.0181 0.0091 'International Tables Vol C Tables 4.2.6.8 and 6.1.1.4'
H H 0.0000 0.0000 'International Tables Vol C Tables 4.2.6.8 and 6.1.1.4'
N N 0.0311 0.0180 'International Tables Vol C Tables 4.2.6.8 and 6.1.1.4'
Mg Mg 0.1719 0.1771 'International Tables Vol C Tables 4.2.6.8 and 6.1.1.4'
Si Si 0.2541 0.3302 'International Tables Vol C Tables 4.2.6.8 and 6.1.1.4'

loop_
_exptl_crystal_face_index_h
_exptl_crystal_face_index_k
_exptl_crystal_face_index_l
_exptl_crystal_face_perp_dist
2 -8 3 0.0616
-7 1 4 0.0538
-1 8 -3 0.0572
1 -8 3 0.0660
0 7 -4 0.0549
0 -7 8 0.0569
-8 3 5 0.0530
0 6 -8 0.0669
8 -3 -6 0.0498
0 -3 12 0.0672
0 3 -12 0.0738
7 -4 -7 0.0513
-1 1 -12 0.0689
6 -5 -8 0.0523
-1 -1 -11 0.0738
1 5 7 0.0569
-5 7 5 0.0523
1 7 0 0.0338

loop_
_geom_angle_atom_site_label_1
_geom_angle_atom_site_label_2
_geom_angle_atom_site_label_3
_geom_angle
_geom_angle_site_symmetry_1
_geom_angle_site_symmetry_3
_geom_angle_publ_flag
N3 Si1 C54 109.99(6) . . ?
N3 Si1 C55 114.60(7) . . ?
N3 Si1 C56 114.38(8) . . ?
C54 Si1 C55 106.90(8) . . ?
C54 Si1 C56 106.00(10) . . ?
C56 Si1 C55 104.32(9) . . ?
N3 Si2 C57 114.46(8) . . ?
N3 Si2 C59 109.31(7) . . ?
N3 Si2 C58 112.93(9) . . ?
C59 Si2 C57 106.44(10) . . ?
C58 Si2 C57 106.57(12) . . ?
C58 Si2 C59 106.67(10) . . ?
N2 Mg1 N1 64.71(4) . . ?
N3 Mg1 N2 151.51(5) . . ?
N3 Mg1 N1 129.81(5) . . ?
C21 N2 Mg1 143.26(8) . . ?
C13 N2 Mg1 91.09(8) . . ?
C13 N2 C21 122.55(10) . . ?
C13 N1 Mg1 90.82(8) . . ?
C13 N1 C1 123.20(10) . . ?
C1 N1 Mg1 145.90(9) . . ?
Si1 N3 Si2 125.96(7) . . ?
Si1 N3 Mg1 117.69(6) . . ?
Si2 N3 Mg1 116.34(7) . . ?
C22 C21 N2 122.66(11) . . ?
C22 C21 C26 119.98(12) . . ?
C26 C21 N2 117.36(11) . . ?
C21 C22 C28 121.20(11) . . ?
C23 C22 C21 118.50(11) . . ?
C23 C22 C28 120.25(11) . . ?
N2 C13 C14 123.35(11) . . ?
N1 C13 N2 113.29(11) . . ?
N1 C13 C14 123.33(11) . . ?
C19 C14 C13 121.59(11) . . ?
C15 C14 C13 120.92(12) . . ?
C15 C14 C19 117.49(12) . . ?
C26 C41 C42 114.61(11) . . ?
C48 C41 C26 112.39(10) . . ?
C48 C41 C42 110.22(10) . . ?
C24 C23 C22 122.22(12) . . ?
C21 C26 C41 118.19(11) . . ?
C25 C26 C21 119.46(12) . . ?
C25 C26 C41 122.22(11) . . ?
C26 C25 C24 121.59(11) . . ?
C30 C29 C28 123.33(12) . . ?
C34 C29 C28 118.45(12) . . ?
C34 C29 C30 118.21(12) . . ?
C53 C48 C41 119.82(12) . . ?
C49 C48 C41 121.43(12) . . ?
C49 C48 C53 118.46(12) . . ?
C1 C2 C10 121.99(12) . . ?
C3 C2 C1 118.74(13) . . ?
C3 C2 C10 119.14(12) . . ?
C23 C24 C25 118.22(12) . . ?
C23 C24 C27 121.35(12) . . ?
C25 C24 C27 120.37(12) . . ?
C18 C19 C14 121.17(13) . . ?
C2 C1 N1 121.37(12) . . ?
C2 C1 C6 120.55(13) . . ?
C6 C1 N1 117.97(12) . . ?
C22 C28 C29 111.53(10) . . ?
C35 C28 C22 114.27(10) . . ?
C35 C28 C29 111.19(10) . . ?
C2 C10 C12 113.36(12) . . ?
C2 C10 C11 109.66(12) . . ?
C12 C10 C11 110.85(12) . . ?
C6 C7 C8 112.13(12) . . ?
C6 C7 C9 112.88(14) . . ?
C9 C7 C8 109.84(14) . . ?
C36 C35 C28 122.73(12) . . ?
C36 C35 C40 118.40(13) . . ?
C40 C35 C28 118.65(13) . . ?
C47 C42 C41 122.38(12) . . ?
C47 C42 C43 118.25(13) . . ?
C43 C42 C41 119.34(12) . . ?
C1 C6 C7 120.07(13) . . ?
C5 C6 C1 118.29(13) . . ?
C5 C6 C7 121.64(13) . . ?
C48 C53 C52 120.36(14) . . ?
C42 C47 C46 121.24(14) . . ?
C37 C36 C35 120.63(13) . . ?
C33 C32 C31 119.38(13) . . ?
C18 C17 C20 121.03(15) . . ?
C16 C17 C18 117.52(13) . . ?
C16 C17 C20 121.45(15) . . ?
C4 C5 C6 121.25(14) . . ?
C4 C3 C2 120.97(14) . . ?
C29 C30 C31 120.30(14) . . ?
C33 C34 C29 121.26(14) . . ?
C32 C33 C34 120.15(14) . . ?
C51 C52 C53 120.29(14) . . ?
C48 C49 C50 121.08(14) . . ?
C17 C18 C19 121.37(13) . . ?
C14 C15 C16 120.71(14) . . ?
C50 C51 C52 119.81(13) . . ?
C45 C46 C47 119.99(14) . . ?
C35 C40 C39 121.03(15) . . ?
C51 C50 C49 119.97(14) . . ?
C5 C4 C3 120.00(14) . . ?
C38 C37 C36 120.33(15) . . ?
C32 C31 C30 120.69(14) . . ?
C17 C16 C15 121.75(14) . . ?
C46 C45 C44 119.49(14) . . ?
C42 C43 C44 120.67(15) . . ?
C39 C38 C37 119.70(14) . . ?
C38 C39 C40 119.90(15) . . ?
C45 C44 C43 120.34(15) . . ?

loop_
_geom_bond_atom_site_label_1
_geom_bond_atom_site_label_2
_geom_bond_distance
_geom_bond_site_symmetry_2
_geom_bond_publ_flag
Si1 N3 1.7039(12) . ?
Si1 C54 1.8722(16) . ?
Si1 C55 1.8818(16) . ?
Si1 C56 1.8745(18) . ?
Si2 N3 1.7051(12) . ?
Si2 C57 1.8829(19) . ?
Si2 C59 1.8694(19) . ?
Si2 C58 1.8641(19) . ?
Mg1 N2 2.0779(11) . ?
Mg1 N1 2.0883(11) . ?
Mg1 N3 1.9668(12) . ?
N2 C21 1.4215(16) . ?
N2 C13 1.3379(17) . ?
N1 C13 1.3315(17) . ?
N1 C1 1.4197(17) . ?
C21 C22 1.4024(17) . ?
C21 C26 1.4152(17) . ?
C22 C23 1.3991(18) . ?
C22 C28 1.5303(16) . ?
C13 C14 1.5042(16) . ?
C14 C19 1.3954(18) . ?
C14 C15 1.3924(19) . ?
C41 C26 1.5294(17) . ?
C41 C48 1.5158(17) . ?
C41 C42 1.5348(17) . ?
C23 C24 1.3912(18) . ?
C26 C25 1.3840(19) . ?
C25 C24 1.3938(18) . ?
C29 C28 1.5349(17) . ?
C29 C30 1.3887(19) . ?
C29 C34 1.3878(19) . ?
C48 C53 1.3954(19) . ?
C48 C49 1.391(2) . ?
C2 C1 1.4105(19) . ?
C2 C10 1.5215(19) . ?
C2 C3 1.393(2) . ?
C24 C27 1.5050(18) . ?
C19 C18 1.3896(19) . ?
C1 C6 1.4111(19) . ?
C28 C35 1.5205(17) . ?
C10 C12 1.5258(19) . ?
C10 C11 1.529(2) . ?
C7 C6 1.523(2) . ?
C7 C8 1.532(2) . ?
C7 C9 1.529(2) . ?
C35 C36 1.391(2) . ?
C35 C40 1.392(2) . ?
C42 C47 1.385(2) . ?
C42 C43 1.390(2) . ?
C6 C5 1.397(2) . ?
C53 C52 1.396(2) . ?
C47 C46 1.397(2) . ?
C36 C37 1.389(2) . ?
C32 C33 1.375(2) . ?
C32 C31 1.379(2) . ?
C17 C18 1.385(2) . ?
C17 C16 1.384(2) . ?
C17 C20 1.5095(19) . ?
C5 C4 1.383(2) . ?
C3 C4 1.384(2) . ?
C30 C31 1.394(2) . ?
C34 C33 1.387(2) . ?
C52 C51 1.384(2) . ?
C49 C50 1.391(2) . ?
C15 C16 1.393(2) . ?
C51 C50 1.381(2) . ?
C46 C45 1.376(2) . ?
C40 C39 1.392(2) . ?
C37 C38 1.385(2) . ?
C45 C44 1.387(3) . ?
C43 C44 1.393(2) . ?
C38 C39 1.382(3) . ?

loop_
_exptl_oxdiff_crystal_face_indexfrac_h
_exptl_oxdiff_crystal_face_indexfrac_k
_exptl_oxdiff_crystal_face_indexfrac_l
_exptl_oxdiff_crystal_face_x
_exptl_oxdiff_crystal_face_y
_exptl_oxdiff_crystal_face_z
1.9995 -7.9910 3.0301 0.1777 0.8120 -0.5309
-7.0001 1.0075 3.9720 0.1284 0.5446 0.7419
-0.9998 7.9905 -3.0266 -0.2507 -0.8894 0.4348
0.9998 -7.9905 3.0266 0.2507 0.8894 -0.4348
0.0007 6.9895 -4.0201 -0.1757 -0.8848 0.2879
-0.0032 -6.9842 8.0198 -0.1373 0.9981 -0.2634
-8.0009 3.0078 4.9626 -0.0164 0.4298 0.9333
0.0034 5.9849 -8.0168 0.2071 -0.8878 0.2188
8.0015 -3.0091 -5.9625 0.0947 -0.4581 -0.9395
-0.0066 -2.9818 12.0078 -0.7296 0.6704 -0.0605
0.0066 2.9818 -12.0078 0.7296 -0.6704 0.0605
7.0028 -4.0093 -6.9631 0.3158 -0.2988 -0.8941
-0.9925 0.9837 -12.0055 0.9423 -0.3725 0.0674
6.0040 -5.0095 -7.9637 0.5369 -0.1395 -0.8487
-0.9926 -1.0135 -10.9998 1.0036 -0.1237 -0.0158
0.9940 5.0052 6.9885 -0.9699 -0.4304 0.1698
-5.0030 7.0036 4.9616 -0.5148 -0.2432 0.8235
0.9978 6.9944 -0.0168 -0.5618 -0.8490 0.2162
